data_7025052
loop_
_publ_author_name
'Bakardjiev, Mario'
'Holub, Josef'
'St\'ibr, Bohumil'
'C\'isarov\'a, Ivana'

_publ_section_title
;
 Synthesis of C-substituted t-BuNH-8,9-R,R'-nido-7,8,9-C3B8H9 (R,R' = H,H;
 MeH; Me,Me; Ph,H and Ph,Ph) tricarbollide compounds and their tautomeric
 conversions. Effect of substituents on tautomeric equilibria between
 neutral and zwitterionic forms.
;
_journal_issue 17
_journal_name_full 'Dalton transactions (Cambridge, England : 2003)'
_journal_page_first 4186
_journal_page_last 4190
_journal_paper_doi 10.1039/b924754h
_journal_volume 39
_journal_year 2010
_chemical_compound_source 'synthesized by the authors'
_chemical_formula_moiety 'C8 H23 B8 N'
_chemical_formula_sum 'C8 H23 B8 N'
_chemical_formula_weight 219.75
_chemical_name_systematic
;
?
;
_space_group_IT_number 14
_symmetry_cell_setting monoclinic
_symmetry_space_group_name_Hall '-P 2yn'
_symmetry_space_group_name_H-M 'P 1 21/n 1'
_atom_sites_solution_hydrogens difmap
_atom_sites_solution_primary direct
_atom_sites_solution_secondary difmap
_audit_creation_method SHELXL-97
_cell_angle_alpha 90.00
_cell_angle_beta 111.6510(11)
_cell_angle_gamma 90.00
_cell_formula_units_Z 4
_cell_length_a 9.9813(2)
_cell_length_b 11.5093(2)
_cell_length_c 12.7934(2)
_cell_measurement_reflns_used 3266
_cell_measurement_temperature 150(2)
_cell_measurement_theta_max 27.5
_cell_measurement_theta_min 1
_cell_volume 1365.99(4)
_computing_cell_refinement 'COLLECT and DENZO'
_computing_data_collection 'COLLECT (Hooft, 1998) and DENZO (Otwinowski & Minor, 1997)'
_computing_data_reduction 'COLLECT and DENZO'
_computing_structure_refinement 'SHELXL-97 (Sheldrick, 1997)'
_computing_structure_solution 'SIR97 (Altomare et al., 1999)'
_diffrn_ambient_temperature 150(2)
_diffrn_detector_area_resol_mean 9.091
_diffrn_measured_fraction_theta_full 0.998
_diffrn_measured_fraction_theta_max 0.998
_diffrn_measurement_device_type 'Nonius KappaCCD area detector'
_diffrn_measurement_method '\f and \w scans to fill the Ewald sphere'
_diffrn_radiation_monochromator graphite
_diffrn_radiation_source 'fine-focus sealed tube'
_diffrn_radiation_type MoK\a
_diffrn_radiation_wavelength 0.71073
_diffrn_reflns_av_R_equivalents 0.030
_diffrn_reflns_av_sigmaI/netI 0.0201
_diffrn_reflns_limit_h_max 12
_diffrn_reflns_limit_h_min -12
_diffrn_reflns_limit_k_max 14
_diffrn_reflns_limit_k_min -14
_diffrn_reflns_limit_l_max 16
_diffrn_reflns_limit_l_min -16
_diffrn_reflns_number 24777
_diffrn_reflns_theta_full 27.47
_diffrn_reflns_theta_max 27.47
_diffrn_reflns_theta_min 2.23
_diffrn_standards_number 0
_exptl_absorpt_coefficient_mu 0.052
_exptl_absorpt_correction_type none
_exptl_crystal_colour colourless
_exptl_crystal_density_diffrn 1.069
_exptl_crystal_density_method 'not measured'
_exptl_crystal_description plate
_exptl_crystal_F_000 472
_exptl_crystal_size_max 0.51
_exptl_crystal_size_mid 0.25
_exptl_crystal_size_min 0.075
_refine_diff_density_max 0.228
_refine_diff_density_min -0.177
_refine_diff_density_rms 0.032
_refine_ls_extinction_method none
_refine_ls_goodness_of_fit_ref 1.042
_refine_ls_hydrogen_treatment mixed
_refine_ls_matrix_type full
_refine_ls_number_parameters 202
_refine_ls_number_reflns 3120
_refine_ls_number_restraints 0
_refine_ls_restrained_S_all 1.042
_refine_ls_R_factor_all 0.0442
_refine_ls_R_factor_gt 0.0384
_refine_ls_shift/su_max 0.001
_refine_ls_shift/su_mean 0.000
_refine_ls_structure_factor_coef Fsqd
_refine_ls_weighting_details 'calc w=1/[\s^2^(Fo^2^)+(0.0630P)^2^+0.2489P] where P=(Fo^2^+2Fc^2^)/3'
_refine_ls_weighting_scheme calc
_refine_ls_wR_factor_gt 0.1051
_refine_ls_wR_factor_ref 0.1100
_reflns_number_gt 2746
_reflns_number_total 3120
_reflns_threshold_expression I>2\s(I)
_cod_data_source_file b924754h.txt
_cod_data_source_block hol427-2-rez
_cod_original_sg_symbol_H-M 'P 21/n'
_cod_database_code 7025052

loop_
_symmetry_equiv_pos_as_xyz
'x, y, z'
'-x+1/2, y+1/2, -z+1/2'
'-x, -y, -z'
'x-1/2, -y-1/2, z-1/2'

loop_
_atom_site_label
_atom_site_type_symbol
_atom_site_fract_x
_atom_site_fract_y
_atom_site_fract_z
_atom_site_U_iso_or_equiv
_atom_site_adp_type
_atom_site_occupancy
_atom_site_symmetry_multiplicity
_atom_site_calc_flag
_atom_site_refinement_flags
B1 B 0.73584(12) 0.31364(11) 0.57272(9) 0.0298(3) Uani 1 1 d .
B2 B 0.84310(11) 0.20789(10) 0.53912(9) 0.0239(2) Uani 1 1 d .
B3 B 0.76704(11) 0.17510(11) 0.63966(9) 0.0281(2) Uani 1 1 d .
B4 B 0.77411(12) 0.30169(11) 0.71799(10) 0.0302(3) Uani 1 1 d .
B5 B 0.85832(13) 0.41434(10) 0.66955(10) 0.0299(2) Uani 1 1 d .
B6 B 0.89579(12) 0.35450(10) 0.55459(9) 0.0258(2) Uani 1 1 d .
C7 C 1.01803(9) 0.24740(8) 0.61415(7) 0.02004(19) Uani 1 1 d .
C8 C 0.95141(9) 0.15494(8) 0.67011(7) 0.0221(2) Uani 1 1 d .
C9 C 0.90510(10) 0.20053(9) 0.76341(8) 0.0256(2) Uani 1 1 d .
B10 B 0.96137(12) 0.33579(11) 0.79509(9) 0.0270(2) Uani 1 1 d .
B11 B 1.03939(12) 0.37011(9) 0.68921(9) 0.0244(2) Uani 1 1 d .
N1 N 1.11060(8) 0.20246(7) 0.56131(7) 0.02370(19) Uani 1 1 d .
C10 C 1.00748(11) 0.03202(9) 0.68095(9) 0.0315(2) Uani 1 1 d .
H10A H 1.1016 0.0286 0.7391 0.047 Uiso 1 1 calc R
H10B H 1.0132 0.0079 0.6109 0.047 Uiso 1 1 calc R
H10C H 0.9433 -0.0186 0.6997 0.047 Uiso 1 1 calc R
C11 C 1.26873(10) 0.22260(8) 0.60359(8) 0.0234(2) Uani 1 1 d .
C12 C 1.30427(12) 0.33753(10) 0.55952(9) 0.0347(3) Uani 1 1 d .
H12A H 1.2643 0.3373 0.4788 0.052 Uiso 1 1 calc R
H12B H 1.4070 0.3467 0.5850 0.052 Uiso 1 1 calc R
H12C H 1.2639 0.4007 0.5871 0.052 Uiso 1 1 calc R
C13 C 1.32923(11) 0.12201(10) 0.55659(9) 0.0352(3) Uani 1 1 d .
H13A H 1.3114 0.0501 0.5872 0.053 Uiso 1 1 calc R
H13B H 1.4312 0.1323 0.5769 0.053 Uiso 1 1 calc R
H13C H 1.2832 0.1205 0.4762 0.053 Uiso 1 1 calc R
C14 C 1.33452(11) 0.21931(10) 0.73182(8) 0.0304(2) Uani 1 1 d .
H14A H 1.3056 0.2873 0.7616 0.046 Uiso 1 1 calc R
H14B H 1.4377 0.2175 0.7561 0.046 Uiso 1 1 calc R
H14C H 1.3016 0.1511 0.7584 0.046 Uiso 1 1 calc R
H1 H 0.6290(16) 0.3400(12) 0.5117(12) 0.046(4) Uiso 1 1 d .
H1A H 1.0708(14) 0.2147(11) 0.4875(12) 0.039(3) Uiso 1 1 d .
H2 H 0.8226(13) 0.1553(11) 0.4620(10) 0.031(3) Uiso 1 1 d .
H3 H 0.6964(14) 0.1025(11) 0.6304(10) 0.036(3) Uiso 1 1 d .
H4 H 0.7007(15) 0.3131(11) 0.7638(11) 0.042(4) Uiso 1 1 d .
H5 H 0.8304(14) 0.5057(12) 0.6709(11) 0.043(4) Uiso 1 1 d .
H6 H 0.9108(14) 0.4024(11) 0.4876(11) 0.039(3) Uiso 1 1 d .
H9 H 0.9057(13) 0.1447(11) 0.8198(10) 0.031(3) Uiso 1 1 d .
H10 H 0.9854(14) 0.3740(11) 0.8778(11) 0.038(3) Uiso 1 1 d .
H101 H 1.0774(14) 0.3221(11) 0.7840(10) 0.036(3) Uiso 1 1 d .
H11 H 1.1214(13) 0.4371(11) 0.6935(10) 0.032(3) Uiso 1 1 d .

loop_
_atom_site_aniso_label
_atom_site_aniso_U_11
_atom_site_aniso_U_22
_atom_site_aniso_U_33
_atom_site_aniso_U_23
_atom_site_aniso_U_13
_atom_site_aniso_U_12
B1 0.0218(5) 0.0404(6) 0.0245(5) -0.0003(5) 0.0052(4) 0.0079(4)
B2 0.0190(5) 0.0302(6) 0.0208(5) -0.0010(4) 0.0053(4) -0.0002(4)
B3 0.0186(5) 0.0400(6) 0.0262(5) -0.0013(4) 0.0087(4) -0.0023(4)
B4 0.0219(5) 0.0436(7) 0.0261(5) -0.0032(5) 0.0101(4) 0.0049(4)
B5 0.0311(6) 0.0304(6) 0.0279(5) -0.0017(4) 0.0106(4) 0.0087(4)
B6 0.0284(5) 0.0257(5) 0.0223(5) 0.0025(4) 0.0083(4) 0.0050(4)
C7 0.0195(4) 0.0213(4) 0.0198(4) -0.0001(3) 0.0078(3) -0.0007(3)
C8 0.0184(4) 0.0252(5) 0.0221(4) 0.0017(3) 0.0069(3) -0.0014(3)
C9 0.0215(4) 0.0350(5) 0.0212(4) 0.0025(4) 0.0090(4) -0.0007(4)
B10 0.0242(5) 0.0358(6) 0.0219(5) -0.0034(4) 0.0095(4) 0.0012(4)
B11 0.0273(5) 0.0244(5) 0.0223(5) -0.0030(4) 0.0099(4) -0.0010(4)
N1 0.0205(4) 0.0304(4) 0.0220(4) -0.0049(3) 0.0099(3) -0.0020(3)
C10 0.0313(5) 0.0241(5) 0.0396(6) 0.0054(4) 0.0135(4) 0.0001(4)
C11 0.0192(4) 0.0288(5) 0.0240(5) 0.0001(3) 0.0100(3) -0.0009(3)
C12 0.0336(5) 0.0372(6) 0.0364(6) 0.0044(4) 0.0165(5) -0.0071(4)
C13 0.0271(5) 0.0430(6) 0.0377(6) -0.0068(5) 0.0148(4) 0.0043(4)
C14 0.0251(5) 0.0389(6) 0.0254(5) 0.0007(4) 0.0074(4) 0.0000(4)

loop_
_atom_type_symbol
_atom_type_description
_atom_type_scat_dispersion_real
_atom_type_scat_dispersion_imag
_atom_type_scat_source
C C 0.0033 0.0016 'International Tables Vol C Tables 4.2.6.8 and 6.1.1.4'
H H 0.0000 0.0000 'International Tables Vol C Tables 4.2.6.8 and 6.1.1.4'
B B 0.0013 0.0007 'International Tables Vol C Tables 4.2.6.8 and 6.1.1.4'
N N 0.0061 0.0033 'International Tables Vol C Tables 4.2.6.8 and 6.1.1.4'

loop_
_geom_angle_atom_site_label_1
_geom_angle_atom_site_label_2
_geom_angle_atom_site_label_3
_geom_angle
B4 B1 B6 107.83(8)
B4 B1 B2 106.67(8)
B6 B1 B2 59.59(6)
B4 B1 B3 59.40(7)
B6 B1 B3 107.23(7)
B2 B1 B3 59.27(6)
B4 B1 B5 59.79(7)
B6 B1 B5 60.07(6)
B2 B1 B5 106.88(7)
B3 B1 B5 106.91(8)
B4 B1 H1 122.9(7)
B6 B1 H1 121.2(7)
B2 B1 H1 121.8(7)
B3 B1 H1 122.5(8)
B5 B1 H1 122.7(7)
C7 B2 C8 53.82(5)
C7 B2 B6 58.77(6)
C8 B2 B6 100.05(7)
C7 B2 B3 105.82(7)
C8 B2 B3 60.11(6)
B6 B2 B3 108.41(8)
C7 B2 B1 105.25(7)
C8 B2 B1 102.91(7)
B6 B2 B1 59.76(6)
B3 B2 B1 60.56(7)
C7 B2 H2 117.2(6)
C8 B2 H2 120.8(6)
B6 B2 H2 125.0(6)
B3 B2 H2 123.0(6)
B1 B2 H2 131.2(6)
C9 B3 C8 52.42(5)
C9 B3 B4 58.43(6)
C8 B3 B4 99.53(7)
C9 B3 B2 102.95(7)
C8 B3 B2 59.28(6)
B4 B3 B2 107.59(8)
C9 B3 B1 103.40(8)
C8 B3 B1 102.03(7)
B4 B3 B1 59.65(7)
B2 B3 B1 60.17(6)
C9 B3 H3 120.8(7)
C8 B3 H3 121.1(7)
B4 B3 H3 126.6(7)
B2 B3 H3 122.1(7)
B1 B3 H3 130.8(7)
C9 B4 B3 59.08(6)
C9 B4 B1 104.87(8)
B3 B4 B1 60.95(7)
C9 B4 B5 102.57(8)
B3 B4 B5 109.34(8)
B1 B4 B5 61.36(7)
C9 B4 B10 56.42(6)
B3 B4 B10 107.93(8)
B1 B4 B10 109.73(8)
B5 B4 B10 60.28(7)
C9 B4 H4 118.8(7)
B3 B4 H4 120.5(7)
B1 B4 H4 128.7(7)
B5 B4 H4 126.3(7)
B10 B4 H4 116.2(7)
B4 B5 B6 106.01(8)
B4 B5 B10 60.66(7)
B6 B5 B10 108.50(8)
B4 B5 B11 108.91(8)
B6 B5 B11 60.13(6)
B10 B5 B11 61.33(6)
B4 B5 B1 58.85(7)
B6 B5 B1 58.73(6)
B10 B5 B1 108.04(8)
B11 B5 B1 107.74(7)
B4 B5 H5 122.8(7)
B6 B5 H5 121.2(7)
B10 B5 H5 122.5(7)
B11 B5 H5 121.3(7)
B1 B5 H5 121.2(7)
C7 B6 B2 59.39(6)
C7 B6 B1 106.41(8)
B2 B6 B1 60.64(6)
C7 B6 B5 104.12(7)
B2 B6 B5 108.58(8)
B1 B6 B5 61.20(7)
C7 B6 B11 57.14(6)
B2 B6 B11 107.68(7)
B1 B6 B11 109.99(8)
B5 B6 B11 60.47(6)
C7 B6 H6 116.1(7)
B2 B6 H6 121.8(7)
B1 B6 H6 130.0(7)
B5 B6 H6 126.3(7)
B11 B6 H6 114.6(7)
N1 C7 C8 115.44(7)
N1 C7 B11 127.48(8)
C8 C7 B11 107.29(7)
N1 C7 B6 122.14(7)
C8 C7 B6 110.01(7)
B11 C7 B6 64.25(6)
N1 C7 B2 110.00(7)
C8 C7 B2 63.77(6)
B11 C7 B2 115.60(7)
B6 C7 B2 61.84(6)
C10 C8 C9 117.42(8)
C10 C8 C7 118.35(8)
C9 C8 C7 115.35(8)
C10 C8 B2 119.72(8)
C9 C8 B2 112.00(7)
C7 C8 B2 62.41(6)
C10 C8 B3 117.95(8)
C9 C8 B3 62.01(6)
C7 C8 B3 113.47(7)
B2 C8 B3 60.61(6)
C8 C9 B10 110.03(8)
C8 C9 B4 112.88(8)
B10 C9 B4 65.45(7)
C8 C9 B3 65.57(6)
B10 C9 B3 118.45(8)
B4 C9 B3 62.49(7)
C8 C9 H9 115.9(7)
B10 C9 H9 122.4(7)
B4 C9 H9 120.5(7)
B3 C9 H9 111.2(7)
C9 B10 B5 102.92(8)
C9 B10 B4 58.13(6)
B5 B10 B4 59.06(7)
C9 B10 B11 102.69(7)
B5 B10 B11 59.46(6)
B4 B10 B11 106.19(7)
C9 B10 H10 123.5(7)
B5 B10 H10 120.9(7)
B4 B10 H10 115.5(7)
B11 B10 H10 129.0(7)
C9 B10 H101 95.8(6)
B5 B10 H101 102.4(6)
B4 B10 H101 137.7(6)
B11 B10 H101 42.9(6)
H10 B10 H101 106.6(9)
C7 B11 B6 58.61(6)
C7 B11 B5 104.40(7)
B6 B11 B5 59.39(6)
C7 B11 B10 104.02(7)
B6 B11 B10 106.25(7)
B5 B11 B10 59.21(6)
C7 B11 H101 96.4(6)
B6 B11 H101 136.9(6)
B5 B11 H101 100.9(6)
B10 B11 H101 41.7(6)
C7 B11 H11 123.3(6)
B6 B11 H11 115.4(6)
B5 B11 H11 119.5(6)
B10 B11 H11 128.1(6)
H101 B11 H11 107.6(9)
C7 N1 C11 123.85(7)
C7 N1 H1A 109.3(8)
C11 N1 H1A 111.1(9)
C8 C10 H10A 109.5
C8 C10 H10B 109.5
H10A C10 H10B 109.5
C8 C10 H10C 109.5
H10A C10 H10C 109.5
H10B C10 H10C 109.5
N1 C11 C14 111.44(7)
N1 C11 C13 105.04(8)
C14 C11 C13 109.17(8)
N1 C11 C12 111.12(8)
C14 C11 C12 110.56(8)
C13 C11 C12 109.33(8)
C11 C12 H12A 109.5
C11 C12 H12B 109.5
H12A C12 H12B 109.5
C11 C12 H12C 109.5
H12A C12 H12C 109.5
H12B C12 H12C 109.5
C11 C13 H13A 109.5
C11 C13 H13B 109.5
H13A C13 H13B 109.5
C11 C13 H13C 109.5
H13A C13 H13C 109.5
H13B C13 H13C 109.5
C11 C14 H14A 109.5
C11 C14 H14B 109.5
H14A C14 H14B 109.5
C11 C14 H14C 109.5
H14A C14 H14C 109.5
H14B C14 H14C 109.5

loop_
_geom_bond_atom_site_label_1
_geom_bond_atom_site_label_2
_geom_bond_distance
B1 B4 1.7593(16)
B1 B6 1.7597(16)
B1 B2 1.7753(16)
B1 B3 1.7822(18)
B1 B5 1.8041(17)
B1 H1 1.107(14)
B2 C7 1.7147(13)
B2 C8 1.7354(13)
B2 B6 1.7567(16)
B2 B3 1.7590(15)
B2 H2 1.111(12)
B3 C9 1.6974(14)
B3 C8 1.7501(14)
B3 B4 1.7549(17)
B3 H3 1.071(13)
B4 C9 1.6858(15)
B4 B5 1.7765(18)
B4 B10 1.8056(16)
B4 H4 1.101(14)
B5 B6 1.7841(15)
B5 B10 1.7989(16)
B5 B11 1.8037(16)
B5 H5 1.089(14)
B6 C7 1.7037(14)
B6 B11 1.7976(15)
B6 H6 1.075(13)
C7 N1 1.4280(11)
C7 C8 1.5616(12)
C7 B11 1.6766(14)
C8 C10 1.5088(13)
C8 C9 1.5234(13)
C9 B10 1.6539(16)
C9 H9 0.965(12)
B10 B11 1.8374(15)
B10 H10 1.088(13)
B10 H101 1.228(13)
B11 H101 1.257(12)
B11 H11 1.111(12)
N1 C11 1.4858(11)
N1 H1A 0.890(14)
C10 H10A 0.9600
C10 H10B 0.9600
C10 H10C 0.9600
C11 C14 1.5261(13)
C11 C13 1.5279(14)
C11 C12 1.5300(14)
C12 H12A 0.9600
C12 H12B 0.9600
C12 H12C 0.9600
C13 H13A 0.9600
C13 H13B 0.9600
C13 H13C 0.9600
C14 H14A 0.9600
C14 H14B 0.9600
C14 H14C 0.9600
